data_7042275
loop_
_publ_author_name
'Chen, Wei'
'Fan, Ruiqing'
'Zhang, Huijie'
'Dong, Yuwei'
'Wang, Ping'
'Yang, Yulin'

_publ_section_title
;
 Tunable white-light emission PMMA-supported film materials containing
 lanthanide coordination polymers: preparation, characterization, and
 properties.
;
_journal_issue 13
_journal_name_full 'Dalton transactions (Cambridge, England : 2003)'
_journal_page_first 4265
_journal_page_last 4277
_journal_paper_doi 10.1039/c7dt00218a
_journal_volume 46
_journal_year 2017
_chemical_formula_sum 'C18 H13 N4 O9 Tb'
_chemical_formula_weight 588.24
_space_group_crystal_system hexagonal
_space_group_IT_number 170
_space_group_name_Hall 'P 65'
_space_group_name_H-M_alt 'P 65'
_symmetry_space_group_name_Hall 'P 65'
_symmetry_space_group_name_H-M 'P 65'
_atom_sites_solution_hydrogens geom
_audit_creation_method SHELXL-2014/7
_audit_update_record
;
2016-11-11 deposited with the CCDC.
2017-02-27 downloaded from the CCDC.
;
_cell_angle_alpha 90
_cell_angle_beta 90
_cell_angle_gamma 120
_cell_formula_units_Z 6
_cell_length_a 11.2771(3)
_cell_length_b 11.2771(3)
_cell_length_c 26.6390(14)
_cell_measurement_reflns_used 4475
_cell_measurement_temperature 293(2)
_cell_measurement_theta_max 27.624
_cell_measurement_theta_min 2.085
_cell_volume 2933.89(19)
_computing_cell_refinement 'SAINT (Bruker, 2005)'
_computing_data_collection 'APEX2 (Bruker, 2005)'
_computing_data_reduction SAINT
_computing_structure_refinement 'SHELXL-2014/7 (Sheldrick, 2014)'
_diffrn_ambient_temperature 293(2)
_diffrn_measured_fraction_theta_full 1.000
_diffrn_measured_fraction_theta_max 0.999
_diffrn_measurement_device_type 'Bruker Smart APEX CCD area detector'
_diffrn_measurement_method 'phi and omega scans'
_diffrn_radiation_type MoK\a
_diffrn_radiation_wavelength 0.71073
_diffrn_reflns_av_R_equivalents 0.0284
_diffrn_reflns_av_unetI/netI 0.0330
_diffrn_reflns_Laue_measured_fraction_full 1.000
_diffrn_reflns_Laue_measured_fraction_max 0.999
_diffrn_reflns_limit_h_max 14
_diffrn_reflns_limit_h_min -11
_diffrn_reflns_limit_k_max 14
_diffrn_reflns_limit_k_min -14
_diffrn_reflns_limit_l_max 33
_diffrn_reflns_limit_l_min -34
_diffrn_reflns_number 17904
_diffrn_reflns_point_group_measured_fraction_full 1.000
_diffrn_reflns_point_group_measured_fraction_max 0.999
_diffrn_reflns_theta_full 25.242
_diffrn_reflns_theta_max 27.624
_diffrn_reflns_theta_min 2.085
_diffrn_source 'fine-focus sealed tube'
_exptl_absorpt_coefficient_mu 3.678
_exptl_absorpt_correction_T_max 0.620
_exptl_absorpt_correction_T_min 0.544
_exptl_absorpt_correction_type multi-scan
_exptl_absorpt_process_details '(SADABS; Sheldrick, 2003)'
_exptl_crystal_colour yellow
_exptl_crystal_density_diffrn 1.998
_exptl_crystal_description block
_exptl_crystal_F_000 1716
_exptl_crystal_size_max 0.280
_exptl_crystal_size_mid 0.140
_exptl_crystal_size_min 0.130
_refine_diff_density_max 0.419
_refine_diff_density_min -0.703
_refine_diff_density_rms 0.175
_refine_ls_abs_structure_details
;
 Refined as an inversion twin.
;
_refine_ls_abs_structure_Flack 0.004(14)
_refine_ls_extinction_method none
_refine_ls_goodness_of_fit_ref 1.008
_refine_ls_hydrogen_treatment constr
_refine_ls_matrix_type full
_refine_ls_number_parameters 290
_refine_ls_number_reflns 4475
_refine_ls_number_restraints 1
_refine_ls_restrained_S_all 1.008
_refine_ls_R_factor_all 0.0205
_refine_ls_R_factor_gt 0.0183
_refine_ls_shift/su_max 0.002
_refine_ls_shift/su_mean 0.000
_refine_ls_structure_factor_coef Fsqd
_refine_ls_weighting_details 'w=1/[\s^2^(Fo^2^)+(0.0308P)^2^] where P=(Fo^2^+2Fc^2^)/3'
_refine_ls_weighting_scheme calc
_refine_ls_wR_factor_gt 0.0521
_refine_ls_wR_factor_ref 0.0528
_reflns_Friedel_coverage 0.958
_reflns_Friedel_fraction_full 1.000
_reflns_Friedel_fraction_max 0.999
_reflns_number_gt 4227
_reflns_number_total 4475
_reflns_threshold_expression 'I > 2\s(I)'
_cod_data_source_file c7dt00218a2.cif
_cod_data_source_block 6
_cod_depositor_comments 'Adding full bibliography for 7042272--7042279.cif.'
_cod_original_cell_volume 2933.9(2)
_cod_database_code 7042275
_shelx_shelxl_version_number 2014/7
_shelx_space_group_comment
;
The symmetry employed for this shelxl refinement is uniquely defined
by the following loop, which should always be used as a source of
symmetry information in preference to the above space-group names.
They are only intended as comments.
;
_shelx_estimated_absorpt_t_min 0.426
_shelx_estimated_absorpt_t_max 0.646

loop_
_space_group_symop_operation_xyz
'x, y, z'
'x-y, x, z+5/6'
'-y, x-y, z+2/3'
'-x, -y, z+1/2'
'-x+y, -x, z+1/3'
'y, -x+y, z+1/6'

loop_
_atom_site_label
_atom_site_type_symbol
_atom_site_fract_x
_atom_site_fract_y
_atom_site_fract_z
_atom_site_U_iso_or_equiv
_atom_site_adp_type
_atom_site_occupancy
_atom_site_site_symmetry_order
_atom_site_calc_flag
_atom_site_refinement_flags_posn
_atom_site_refinement_flags_adp
Tb1 Tb -0.85479(2) -0.82777(2) 0.13925(2) 0.01641(7) Uani 1 1 d . .
O1 O -0.9987(4) -0.7598(5) 0.10551(17) 0.0298(10) Uani 1 1 d . .
O2 O -1.1522(5) -0.8628(5) 0.04488(15) 0.0320(10) Uani 1 1 d . .
O3 O -0.9829(5) -1.0178(4) 0.08905(15) 0.0341(10) Uani 1 1 d . .
O4 O -1.0671(4) -0.9796(5) 0.18196(16) 0.0322(10) Uani 1 1 d . .
O5 O -0.7078(4) -0.8132(5) 0.07099(15) 0.0309(10) Uani 1 1 d . .
O6 O -0.7821(5) -0.9649(4) 0.17423(17) 0.0261(9) Uani 1 1 d . .
H6A H -0.8505 -0.9770 0.1590 0.039 Uiso 1 1 calc R U
O7 O -0.6113(5) -0.6644(5) 0.16406(18) 0.0339(10) Uani 1 1 d . .
O8 O -0.7132(5) -0.5799(5) 0.12086(17) 0.0344(11) Uani 1 1 d . .
O9 O -0.5088(6) -0.4459(5) 0.1497(3) 0.0632(17) Uani 1 1 d . .
N1 N -1.4706(6) -0.9191(8) 0.1343(3) 0.059(2) Uani 1 1 d . .
N2 N -1.2192(5) -1.4124(5) 0.1392(2) 0.0347(11) Uani 1 1 d . .
N3 N -0.5558(5) -0.8127(6) -0.09369(19) 0.0328(12) Uani 1 1 d . .
N4 N -0.6083(5) -0.5593(5) 0.1449(2) 0.0323(12) Uani 1 1 d . .
C1 C -1.3645(7) -0.9020(8) 0.1072(3) 0.0407(17) Uani 1 1 d . .
H1B H -1.3824 -0.9401 0.0752 0.049 Uiso 1 1 calc R U
C2 C -1.2301(6) -0.8324(7) 0.1226(2) 0.0260(13) Uani 1 1 d . .
C3 C -1.2049(7) -0.7812(7) 0.1712(2) 0.0319(14) Uani 1 1 d . .
H3B H -1.1165 -0.7378 0.1843 0.038 Uiso 1 1 calc R U
C4 C -1.3126(8) -0.7958(8) 0.1996(3) 0.0450(19) Uani 1 1 d . .
H4B H -1.2980 -0.7609 0.2321 0.054 Uiso 1 1 calc R U
C5 C -1.4416(8) -0.8620(9) 0.1799(3) 0.049(2) Uani 1 1 d . .
H5A H -1.5130 -0.8678 0.1992 0.059 Uiso 1 1 calc R U
C6 C -1.1179(6) -0.8180(6) 0.0883(2) 0.0231(12) Uani 1 1 d . .
C7 C -1.1515(6) -1.2836(6) 0.1227(2) 0.0272(13) Uani 1 1 d . .
H7A H -1.1064 -1.2138 0.1460 0.033 Uiso 1 1 calc R U
C8 C -1.1450(6) -1.2484(6) 0.0726(2) 0.0239(12) Uani 1 1 d . .
C9 C -1.2107(7) -1.3526(6) 0.0384(2) 0.0344(15) Uani 1 1 d . .
H9A H -1.2082 -1.3332 0.0043 0.041 Uiso 1 1 calc R U
C10 C -1.2805(8) -1.4861(7) 0.0551(3) 0.0462(18) Uani 1 1 d . .
H10A H -1.3257 -1.5578 0.0324 0.055 Uiso 1 1 calc R U
C11 C -1.2824(8) -1.5119(7) 0.1051(3) 0.0425(17) Uani 1 1 d . .
H11A H -1.3296 -1.6023 0.1160 0.051 Uiso 1 1 calc R U
C12 C -1.0662(6) -1.0985(6) 0.0574(2) 0.0232(12) Uani 1 1 d . .
C13 C -0.6364(6) -0.7949(6) -0.0616(2) 0.0261(13) Uani 1 1 d . .
H13A H -0.6965 -0.7675 -0.0735 0.031 Uiso 1 1 calc R U
C14 C -0.6312(6) -0.8169(6) -0.0106(2) 0.0208(12) Uani 1 1 d . .
C15 C -0.5379(7) -0.8535(7) 0.0061(2) 0.0329(15) Uani 1 1 d . .
H15A H -0.5305 -0.8660 0.0403 0.040 Uiso 1 1 calc R U
C16 C -0.4561(7) -0.8716(7) -0.0274(3) 0.0406(16) Uani 1 1 d . .
H16A H -0.3944 -0.8978 -0.0164 0.049 Uiso 1 1 calc R U
C17 C -0.4668(7) -0.8503(7) -0.0776(3) 0.0394(17) Uani 1 1 d . .
H17A H -0.4117 -0.8622 -0.1007 0.047 Uiso 1 1 calc R U
C18 C -0.7264(6) -0.8029(6) 0.0255(2) 0.0210(11) Uani 1 1 d . .

loop_
_atom_site_aniso_label
_atom_site_aniso_U_11
_atom_site_aniso_U_22
_atom_site_aniso_U_33
_atom_site_aniso_U_23
_atom_site_aniso_U_13
_atom_site_aniso_U_12
Tb1 0.01878(13) 0.01880(13) 0.01265(10) 0.00019(10) -0.00026(10) 0.01014(10)
O1 0.024(2) 0.040(3) 0.030(2) 0.008(2) 0.0026(18) 0.020(2)
O2 0.033(2) 0.045(3) 0.018(2) 0.0015(18) 0.0072(19) 0.020(2)
O3 0.038(3) 0.025(2) 0.023(2) -0.0059(18) -0.0087(19) 0.004(2)
O4 0.026(2) 0.042(3) 0.023(2) 0.0094(19) 0.0038(18) 0.013(2)
O5 0.030(2) 0.052(3) 0.016(2) -0.0013(18) 0.0010(17) 0.025(2)
O6 0.030(2) 0.027(2) 0.028(2) 0.0007(18) -0.0030(18) 0.0193(19)
O7 0.032(2) 0.032(2) 0.034(2) -0.0011(19) -0.0096(19) 0.013(2)
O8 0.033(2) 0.031(2) 0.037(3) 0.009(2) 0.003(2) 0.014(2)
O9 0.047(3) 0.027(3) 0.079(5) -0.001(3) -0.006(3) -0.008(2)
N1 0.032(3) 0.092(6) 0.054(4) -0.013(4) 0.005(3) 0.031(4)
N2 0.041(3) 0.029(3) 0.027(2) 0.008(3) 0.001(3) 0.012(2)
N3 0.028(3) 0.048(3) 0.018(3) -0.003(2) 0.003(2) 0.015(3)
N4 0.030(3) 0.030(3) 0.028(3) 0.000(2) 0.003(2) 0.008(2)
C1 0.031(4) 0.067(5) 0.030(3) -0.009(3) -0.004(3) 0.029(4)
C2 0.028(3) 0.037(4) 0.017(3) 0.002(2) 0.001(2) 0.020(3)
C3 0.034(3) 0.043(4) 0.022(3) -0.003(3) 0.000(3) 0.021(3)
C4 0.060(5) 0.059(5) 0.024(4) -0.002(3) 0.012(3) 0.036(4)
C5 0.037(4) 0.072(6) 0.045(4) 0.000(4) 0.014(3) 0.032(4)
C6 0.027(3) 0.029(3) 0.019(3) 0.007(2) 0.005(2) 0.019(3)
C7 0.032(3) 0.024(3) 0.021(3) -0.002(2) -0.003(2) 0.010(3)
C8 0.028(3) 0.021(3) 0.021(3) 0.000(2) -0.002(2) 0.011(2)
C9 0.045(4) 0.026(3) 0.022(3) 0.001(2) -0.003(3) 0.010(3)
C10 0.062(5) 0.027(3) 0.038(4) -0.010(3) -0.010(4) 0.013(3)
C11 0.054(5) 0.023(3) 0.039(4) 0.004(3) 0.002(3) 0.010(3)
C12 0.024(3) 0.024(3) 0.021(3) -0.001(2) 0.002(2) 0.012(2)
C13 0.021(3) 0.035(3) 0.020(3) 0.000(2) 0.001(2) 0.012(3)
C14 0.019(3) 0.028(3) 0.016(3) -0.002(2) 0.000(2) 0.012(2)
C15 0.035(4) 0.048(4) 0.022(3) 0.005(3) 0.006(3) 0.025(3)
C16 0.041(4) 0.058(4) 0.039(4) 0.005(4) 0.009(4) 0.036(4)
C17 0.034(4) 0.051(4) 0.032(4) -0.006(3) 0.011(3) 0.020(3)
C18 0.019(3) 0.024(3) 0.017(3) -0.003(2) 0.001(2) 0.009(2)

loop_
_atom_type_symbol
_atom_type_description
_atom_type_scat_dispersion_real
_atom_type_scat_dispersion_imag
_atom_type_scat_source
C C 0.0033 0.0016 'International Tables Vol C Tables 4.2.6.8 and 6.1.1.4'
H H 0.0000 0.0000 'International Tables Vol C Tables 4.2.6.8 and 6.1.1.4'
N N 0.0061 0.0033 'International Tables Vol C Tables 4.2.6.8 and 6.1.1.4'
O O 0.0106 0.0060 'International Tables Vol C Tables 4.2.6.8 and 6.1.1.4'
Tb Tb -0.1723 4.1537 'International Tables Vol C Tables 4.2.6.8 and 6.1.1.4'

loop_
_geom_angle_atom_site_label_1
_geom_angle_atom_site_label_2
_geom_angle_atom_site_label_3
_geom_angle
_geom_angle_site_symmetry_1
_geom_angle_site_symmetry_3
O6 Tb1 O1 160.05(16) . .
O6 Tb1 O3 82.98(16) . .
O1 Tb1 O3 82.24(17) . .
O6 Tb1 O2 99.98(16) . 6_545
O1 Tb1 O2 84.36(16) . 6_545
O3 Tb1 O2 143.80(17) . 6_545
O6 Tb1 O5 83.46(15) . .
O1 Tb1 O5 105.00(15) . .
O3 Tb1 O5 73.57(16) . .
O2 Tb1 O5 142.57(16) 6_545 .
O6 Tb1 O4 83.80(16) . .
O1 Tb1 O4 78.80(15) . .
O3 Tb1 O4 71.23(15) . .
O2 Tb1 O4 73.24(16) 6_545 .
O5 Tb1 O4 143.71(16) . .
O6 Tb1 O8 126.76(16) . .
O1 Tb1 O8 73.17(16) . .
O3 Tb1 O8 132.94(15) . .
O2 Tb1 O8 73.36(16) 6_545 .
O5 Tb1 O8 74.97(16) . .
O4 Tb1 O8 137.95(16) . .
O6 Tb1 O7 76.00(16) . .
O1 Tb1 O7 123.64(16) . .
O3 Tb1 O7 141.00(17) . .
O2 Tb1 O7 73.07(16) 6_545 .
O5 Tb1 O7 71.71(15) . .
O4 Tb1 O7 136.63(15) . .
O8 Tb1 O7 51.19(14) . .
O6 Tb1 N4 101.76(15) . .
O1 Tb1 N4 98.03(16) . .
O3 Tb1 N4 145.06(16) . .
O2 Tb1 N4 70.16(16) 6_545 .
O5 Tb1 N4 72.66(16) . .
O4 Tb1 N4 143.39(16) . .
O8 Tb1 N4 25.40(15) . .
O7 Tb1 N4 25.83(15) . .
C6 O1 Tb1 136.2(4) . .
C6 O2 Tb1 133.2(4) . 2_454
C12 O3 Tb1 162.8(4) . .
C12 O4 Tb1 135.3(4) 6_545 .
C18 O5 Tb1 126.7(4) . .
C18 O6 Tb1 152.4(4) 6_545 .
C18 O6 H6A 109.5 6_545 .
Tb1 O6 H6A 44.2 . .
N4 O7 Tb1 95.0(3) . .
N4 O8 Tb1 97.1(3) . .
C1 N1 C5 116.1(6) . .
C7 N2 C11 117.6(6) . .
C13 N3 C17 121.1(6) . .
O9 N4 O8 122.4(6) . .
O9 N4 O7 121.1(6) . .
O8 N4 O7 116.5(5) . .
O9 N4 Tb1 176.1(5) . .
O8 N4 Tb1 57.5(3) . .
O7 N4 Tb1 59.2(3) . .
N1 C1 C2 125.2(7) . .
N1 C1 H1B 117.4 . .
C2 C1 H1B 117.4 . .
C1 C2 C3 117.0(6) . .
C1 C2 C6 120.5(5) . .
C3 C2 C6 122.4(6) . .
C4 C3 C2 118.7(6) . .
C4 C3 H3B 120.6 . .
C2 C3 H3B 120.6 . .
C5 C4 C3 119.5(7) . .
C5 C4 H4B 120.3 . .
C3 C4 H4B 120.3 . .
N1 C5 C4 123.4(7) . .
N1 C5 H5A 118.3 . .
C4 C5 H5A 118.3 . .
O2 C6 O1 126.0(5) . .
O2 C6 C2 116.6(5) . .
O1 C6 C2 117.4(5) . .
N2 C7 C8 123.4(6) . .
N2 C7 H7A 118.3 . .
C8 C7 H7A 118.3 . .
C9 C8 C7 117.8(6) . .
C9 C8 C12 122.7(5) . .
C7 C8 C12 119.5(5) . .
C8 C9 C10 119.3(6) . .
C8 C9 H9A 120.3 . .
C10 C9 H9A 120.3 . .
C11 C10 C9 119.2(6) . .
C11 C10 H10A 120.4 . .
C9 C10 H10A 120.4 . .
N2 C11 C10 122.7(6) . .
N2 C11 H11A 118.6 . .
C10 C11 H11A 118.6 . .
O4 C12 O3 125.9(6) 2_454 .
O4 C12 C8 118.1(5) 2_454 .
O3 C12 C8 116.0(5) . .
N3 C13 C14 120.6(6) . .
N3 C13 H13A 119.7 . .
C14 C13 H13A 119.7 . .
C15 C14 C13 118.4(5) . .
C15 C14 C18 121.0(5) . .
C13 C14 C18 120.7(5) . .
C16 C15 C14 120.2(6) . .
C16 C15 H15A 119.9 . .
C14 C15 H15A 119.9 . .
C15 C16 C17 119.0(6) . .
C15 C16 H16A 120.5 . .
C17 C16 H16A 120.5 . .
N3 C17 C16 120.7(6) . .
N3 C17 H17A 119.6 . .
C16 C17 H17A 119.6 . .
O5 C18 O6 125.5(5) . 2_454
O5 C18 C14 116.7(5) . .
O6 C18 C14 117.8(5) 2_454 .

loop_
_geom_bond_atom_site_label_1
_geom_bond_atom_site_label_2
_geom_bond_distance
_geom_bond_site_symmetry_2
Tb1 O6 2.281(4) .
Tb1 O1 2.296(4) .
Tb1 O3 2.318(4) .
Tb1 O2 2.363(4) 6_545
Tb1 O5 2.410(4) .
Tb1 O4 2.421(4) .
Tb1 O8 2.477(5) .
Tb1 O7 2.512(5) .
Tb1 N4 2.915(5) .
O1 C6 1.252(7) .
O2 C6 1.243(7) .
O2 Tb1 2.363(4) 2_454
O3 C12 1.251(7) .
O4 C12 1.236(7) 6_545
O5 C18 1.244(7) .
O6 C18 1.254(7) 6_545
O6 H6A 0.8200 .
O7 N4 1.275(7) .
O8 N4 1.260(7) .
O9 N4 1.216(7) .
N1 C1 1.327(9) .
N1 C5 1.336(11) .
N2 C7 1.334(8) .
N2 C11 1.338(9) .
N3 C13 1.334(8) .
N3 C17 1.340(9) .
C1 C2 1.375(9) .
C1 H1B 0.9300 .
C2 C3 1.389(9) .
C2 C6 1.502(8) .
C3 C4 1.369(9) .
C3 H3B 0.9300 .
C4 C5 1.366(11) .
C4 H4B 0.9300 .
C5 H5A 0.9300 .
C7 C8 1.383(8) .
C7 H7A 0.9300 .
C8 C9 1.374(9) .
C8 C12 1.520(8) .
C9 C10 1.378(9) .
C9 H9A 0.9300 .
C10 C11 1.362(10) .
C10 H10A 0.9300 .
C11 H11A 0.9300 .
C12 O4 1.236(7) 2_454
C13 C14 1.388(8) .
C13 H13A 0.9300 .
C14 C15 1.382(9) .
C14 C18 1.507(7) .
C15 C16 1.371(9) .
C15 H15A 0.9300 .
C16 C17 1.374(11) .
C16 H16A 0.9300 .
C17 H17A 0.9300 .
C18 O6 1.254(7) 2_454

loop_
_geom_torsion_atom_site_label_1
_geom_torsion_atom_site_label_2
_geom_torsion_atom_site_label_3
_geom_torsion_atom_site_label_4
_geom_torsion
_geom_torsion_site_symmetry_1
_geom_torsion_site_symmetry_4
Tb1 O8 N4 O9 -175.4(6) . .
Tb1 O8 N4 O7 4.7(6) . .
Tb1 O7 N4 O9 175.5(6) . .
Tb1 O7 N4 O8 -4.6(6) . .
C5 N1 C1 C2 0.6(13) . .
N1 C1 C2 C3 2.9(12) . .
N1 C1 C2 C6 -179.2(7) . .
C1 C2 C3 C4 -3.7(10) . .
C6 C2 C3 C4 178.5(6) . .
C2 C3 C4 C5 1.2(11) . .
C1 N1 C5 C4 -3.5(14) . .
C3 C4 C5 N1 2.6(14) . .
Tb1 O2 C6 O1 -4.7(10) 2_454 .
Tb1 O2 C6 C2 173.8(4) 2_454 .
Tb1 O1 C6 O2 -82.9(8) . .
Tb1 O1 C6 C2 98.6(6) . .
C1 C2 C6 O2 5.1(9) . .
C3 C2 C6 O2 -177.1(6) . .
C1 C2 C6 O1 -176.3(6) . .
C3 C2 C6 O1 1.6(9) . .
C11 N2 C7 C8 0.7(10) . .
N2 C7 C8 C9 -0.8(10) . .
N2 C7 C8 C12 179.5(6) . .
C7 C8 C9 C10 0.5(11) . .
C12 C8 C9 C10 -179.8(6) . .
C8 C9 C10 C11 -0.2(12) . .
C7 N2 C11 C10 -0.3(11) . .
C9 C10 C11 N2 0.1(13) . .
Tb1 O3 C12 O4 41.4(18) . 2_454
Tb1 O3 C12 C8 -139.9(12) . .
C9 C8 C12 O4 16.8(9) . 2_454
C7 C8 C12 O4 -163.4(6) . 2_454
C9 C8 C12 O3 -161.9(6) . .
C7 C8 C12 O3 17.8(8) . .
C17 N3 C13 C14 -0.9(10) . .
N3 C13 C14 C15 1.9(9) . .
N3 C13 C14 C18 -177.3(6) . .
C13 C14 C15 C16 -2.0(9) . .
C18 C14 C15 C16 177.2(6) . .
C14 C15 C16 C17 1.2(11) . .
C13 N3 C17 C16 0.0(10) . .
C15 C16 C17 N3 -0.1(11) . .
Tb1 O5 C18 O6 8.9(9) . 2_454
Tb1 O5 C18 C14 -171.1(4) . .
C15 C14 C18 O5 6.6(9) . .
C13 C14 C18 O5 -174.3(6) . .
C15 C14 C18 O6 -173.4(5) . 2_454
C13 C14 C18 O6 5.7(9) . 2_454
